data_1539946
loop_
_publ_author_name
'Wells, A.F.'
'Bailey, M.'

_publ_section_title
;
 The structures of inorganic oxy-acids: The crystal structure of selenious
 acid
;
_journal_name_full 'Journal of the Chemical Society'
_journal_page_first 1282
_journal_page_last 1288
_journal_volume 1949
_journal_year 1949
_chemical_formula_sum 'H2 O3 Se'
_chemical_name_systematic 'H2 (Se O3)'
_space_group_IT_number 19
_symmetry_space_group_name_Hall 'P 2ac 2ab'
_symmetry_space_group_name_H-M 'P 21 21 21'
_cell_angle_alpha 90
_cell_angle_beta 90
_cell_angle_gamma 90
_cell_formula_units_Z 4
_cell_length_a 9.15
_cell_length_b 6
_cell_length_c 5.05
_cell_volume 277.245
_citation_journal_id_ASTM JCSOA9
_cod_data_source_file Wells_JCSOA9_1949_1488.cif
_cod_data_source_block H2O3Se1
_cod_original_formula_sum 'H2 O3 Se1'
_cod_database_code 1539946

loop_
_symmetry_equiv_pos_as_xyz
x,y,z
-x+1/2,-y,z+1/2
x+1/2,-y+1/2,-z
-x,y+1/2,-z+1/2

loop_
_atom_site_label
_atom_site_type_symbol
_atom_site_fract_x
_atom_site_fract_y
_atom_site_fract_z
_atom_site_occupancy
_atom_site_U_iso_or_equiv
Se1 Se+4 0.205 0.243 0.115 1 0.0
O2 O-2 0.08 0.31 -0.135 1 0.0
O1 O-2 0.12 0.39 0.365 1 0.0
O3 O-2 0.155 -0.04 0.133 1 0.0
